data_7121348
loop_
_publ_author_name
'Zhou, Jiliang'
'Liu, Liu Leo'
'Cao, Levy L.'
'Stephan, Douglas W.'

_publ_section_title
;
 An umpolung of Lewis acidity/basicity at nitrogen by deprotonation of a
 cyclic (amino)(aryl)nitrenium cation.
;
_journal_issue 35
_journal_name_full 'Chemical communications (Cambridge, England)'
_journal_page_first 4390
_journal_page_last 4393
_journal_paper_doi 10.1039/c8cc01331d
_journal_volume 54
_journal_year 2018
_chemical_formula_moiety 'C32 H22 N2'
_chemical_formula_sum 'C32 H22 N2'
_chemical_formula_weight 434.51
_space_group_crystal_system monoclinic
_space_group_IT_number 14
_space_group_name_Hall '-P 2ybc'
_space_group_name_H-M_alt 'P 1 21/c 1'
_symmetry_space_group_name_Hall '-P 2ybc'
_symmetry_space_group_name_H-M 'P 1 21/c 1'
_atom_sites_solution_hydrogens geom
_audit_creation_date 2018-01-20
_audit_creation_method
;
Olex2 1.2
(compiled 2017.08.10 svn.r3458 for OlexSys, GUI svn.r5381)
;
_audit_update_record
;
2018-02-13 deposited with the CCDC.
2018-03-05 downloaded from the CCDC.
;
_cell_angle_alpha 90
_cell_angle_beta 112.336(3)
_cell_angle_gamma 90
_cell_formula_units_Z 4
_cell_length_a 13.2204(15)
_cell_length_b 10.9447(12)
_cell_length_c 17.0214(18)
_cell_measurement_reflns_used 6573
_cell_measurement_temperature 150(2)
_cell_measurement_theta_max 30.77
_cell_measurement_theta_min 2.27
_cell_volume 2278.1(4)
_computing_cell_refinement 'SAINT v8.34A (Bruker, 2013)'
_computing_data_reduction 'SAINT v8.34A (Bruker, 2013)'
_computing_molecular_graphics 'Olex2 (Dolomanov et al., 2009)'
_computing_publication_material 'Olex2 (Dolomanov et al., 2009)'
_computing_structure_refinement 'ShelXL (Sheldrick, 2015)'
_diffrn_ambient_temperature 150.0
_diffrn_measured_fraction_theta_full 0.999
_diffrn_measured_fraction_theta_max 0.996
_diffrn_measurement_device_type 'Bruker APEX-II CCD'
_diffrn_measurement_method '\f and \w scans'
_diffrn_radiation_type MoK\a
_diffrn_radiation_wavelength 0.71073
_diffrn_reflns_av_R_equivalents 0.0233
_diffrn_reflns_av_unetI/netI 0.0294
_diffrn_reflns_Laue_measured_fraction_full 0.999
_diffrn_reflns_Laue_measured_fraction_max 0.996
_diffrn_reflns_limit_h_max 19
_diffrn_reflns_limit_h_min -13
_diffrn_reflns_limit_k_max 14
_diffrn_reflns_limit_k_min -15
_diffrn_reflns_limit_l_max 20
_diffrn_reflns_limit_l_min -24
_diffrn_reflns_number 21404
_diffrn_reflns_point_group_measured_fraction_full 0.999
_diffrn_reflns_point_group_measured_fraction_max 0.996
_diffrn_reflns_theta_full 25.242
_diffrn_reflns_theta_max 30.998
_diffrn_reflns_theta_min 2.266
_diffrn_standards_number 0
_exptl_absorpt_coefficient_mu 0.074
_exptl_absorpt_correction_T_max 0.7462
_exptl_absorpt_correction_T_min 0.7123
_exptl_absorpt_correction_type multi-scan
_exptl_absorpt_process_details
;
SADABS-2014/5 (Bruker,2014/5) was used for absorption correction.
wR2(int) was 0.0370 before and 0.0330 after correction.
The Ratio of minimum to maximum transmission is 0.9546.
The \l/2 correction factor is 0.00150.
;
_exptl_crystal_colour red
_exptl_crystal_density_diffrn 1.267
_exptl_crystal_description block
_exptl_crystal_F_000 912
_exptl_crystal_size_max 0.2
_exptl_crystal_size_mid 0.15
_exptl_crystal_size_min 0.1
_refine_diff_density_max 0.485
_refine_diff_density_min -0.339
_refine_diff_density_rms 0.052
_refine_ls_extinction_method none
_refine_ls_goodness_of_fit_ref 1.017
_refine_ls_hydrogen_treatment constr
_refine_ls_matrix_type full
_refine_ls_number_parameters 307
_refine_ls_number_reflns 7238
_refine_ls_number_restraints 0
_refine_ls_restrained_S_all 1.017
_refine_ls_R_factor_all 0.0740
_refine_ls_R_factor_gt 0.0527
_refine_ls_shift/su_max 0.000
_refine_ls_shift/su_mean 0.000
_refine_ls_structure_factor_coef Fsqd
_refine_ls_weighting_details 'w=1/[\s^2^(Fo^2^)+(0.0708P)^2^+0.9486P] where P=(Fo^2^+2Fc^2^)/3'
_refine_ls_weighting_scheme calc
_refine_ls_wR_factor_gt 0.1302
_refine_ls_wR_factor_ref 0.1448
_reflns_Friedel_coverage 0.000
_reflns_number_gt 5524
_reflns_number_total 7238
_reflns_threshold_expression 'I > 2\s(I)'
_cod_data_source_file c8cc01331d2.cif
_cod_data_source_block 4
_cod_depositor_comments 'Adding full bibliography for 7121346--7121351.cif.'
_cod_database_code 7121348
_shelx_shelxl_version_number 2014/7
_shelx_space_group_comment
;
The symmetry employed for this shelxl refinement is uniquely defined
by the following loop, which should always be used as a source of
symmetry information in preference to the above space-group names.
They are only intended as comments.
;
_olex2_refinement_description
;
1. Fixed Uiso
 At 1.2 times of:
  All C(H) groups
2.a Aromatic/amide H refined with riding coordinates:
 C32(H32), C18(H18), C9(H9), C31(H31), C28(H28), C12(H12), C10(H10), C7(H7),
 C17(H17), C15(H15), C4(H4), C30(H30), C29(H29), C6(H6), C16(H16), C11(H11),
 C5(H5), C26(H26), C25(H25), C22(H22), C24(H24), C23(H23)
;
_olex2_submission_special_instructions 'No special instructions were received'

loop_
_space_group_symop_operation_xyz
'x, y, z'
'-x, y+1/2, -z+1/2'
'-x, -y, -z'
'x, -y-1/2, z-1/2'

loop_
_atom_site_label
_atom_site_type_symbol
_atom_site_fract_x
_atom_site_fract_y
_atom_site_fract_z
_atom_site_U_iso_or_equiv
_atom_site_adp_type
_atom_site_occupancy
_atom_site_site_symmetry_order
_atom_site_calc_flag
_atom_site_refinement_flags_posn
N2 N 0.22926(8) 0.27125(10) 0.63852(6) 0.0192(2) Uani 1 1 d .
N1 N 0.16298(9) 0.28977(11) 0.68189(7) 0.0262(2) Uani 1 1 d .
C19 C 0.22087(9) 0.07988(11) 0.55345(7) 0.0188(2) Uani 1 1 d .
C27 C 0.33558(9) 0.32989(11) 0.55439(8) 0.0197(2) Uani 1 1 d .
C8 C 0.38737(9) 0.11367(11) 0.66991(7) 0.0190(2) Uani 1 1 d .
C14 C 0.30431(10) 0.01868(11) 0.53787(8) 0.0205(2) Uani 1 1 d .
C20 C 0.25351(9) 0.35717(11) 0.59278(7) 0.0196(2) Uani 1 1 d .
C1 C 0.26577(9) 0.13753(11) 0.64110(7) 0.0181(2) Uani 1 1 d .
C3 C 0.15510(10) 0.17848(13) 0.71737(8) 0.0233(2) Uani 1 1 d .
C13 C 0.40731(10) 0.03794(11) 0.61093(8) 0.0202(2) Uani 1 1 d .
C32 C 0.30240(10) 0.29044(12) 0.47038(8) 0.0226(2) Uani 1 1 d .
H32 H 0.2278 0.2707 0.4393 0.027 Uiso 1 1 calc R
C2 C 0.21523(9) 0.08497(12) 0.69942(7) 0.0213(2) Uani 1 1 d .
C18 C 0.11486(10) 0.08322(13) 0.49428(8) 0.0255(3) Uani 1 1 d .
H18 H 0.0588 0.1236 0.5063 0.031 Uiso 1 1 calc R
C21 C 0.20774(10) 0.48104(12) 0.57999(8) 0.0235(2) Uani 1 1 d .
C9 C 0.47086(10) 0.15145(13) 0.74351(8) 0.0239(3) Uani 1 1 d .
H9 H 0.4564 0.2024 0.7832 0.029 Uiso 1 1 calc R
C31 C 0.37763(11) 0.27978(13) 0.43194(8) 0.0275(3) Uani 1 1 d .
H31 H 0.3543 0.2529 0.3747 0.033 Uiso 1 1 calc R
C28 C 0.44526(10) 0.35992(13) 0.59872(8) 0.0244(3) Uani 1 1 d .
H28 H 0.4685 0.3887 0.6555 0.029 Uiso 1 1 calc R
C12 C 0.51294(11) -0.00224(13) 0.62652(9) 0.0273(3) Uani 1 1 d .
H12 H 0.5273 -0.0547 0.5875 0.033 Uiso 1 1 calc R
C10 C 0.57695(10) 0.11280(14) 0.75788(8) 0.0285(3) Uani 1 1 d .
H10 H 0.6359 0.1392 0.8074 0.034 Uiso 1 1 calc R
C7 C 0.22056(11) -0.03096(14) 0.73222(8) 0.0272(3) Uani 1 1 d .
H7 H 0.2627 -0.0931 0.7201 0.033 Uiso 1 1 calc R
C17 C 0.09231(12) 0.02576(15) 0.41646(9) 0.0314(3) Uani 1 1 d .
H17 H 0.0201 0.0274 0.3745 0.038 Uiso 1 1 calc R
C15 C 0.28124(12) -0.03919(13) 0.46007(9) 0.0274(3) Uani 1 1 d .
H15 H 0.3368 -0.0813 0.4484 0.033 Uiso 1 1 calc R
C4 C 0.09595(11) 0.15452(15) 0.76870(8) 0.0297(3) Uani 1 1 d .
H4 H 0.0537 0.2165 0.7808 0.036 Uiso 1 1 calc R
C30 C 0.48676(12) 0.30816(14) 0.47680(9) 0.0308(3) Uani 1 1 d .
H30 H 0.5382 0.3003 0.4504 0.037 Uiso 1 1 calc R
C29 C 0.52075(11) 0.34809(14) 0.56034(9) 0.0299(3) Uani 1 1 d .
H29 H 0.5955 0.3673 0.5912 0.036 Uiso 1 1 calc R
C6 C 0.16203(12) -0.05458(16) 0.78405(9) 0.0326(3) Uani 1 1 d .
H6 H 0.1641 -0.1338 0.8074 0.039 Uiso 1 1 calc R
C16 C 0.17482(13) -0.03394(14) 0.39981(9) 0.0324(3) Uani 1 1 d .
H16 H 0.1582 -0.0720 0.3462 0.039 Uiso 1 1 calc R
C11 C 0.59730(11) 0.03595(15) 0.70051(9) 0.0313(3) Uani 1 1 d .
H11 H 0.6699 0.0091 0.7120 0.038 Uiso 1 1 calc R
C5 C 0.10094(11) 0.03751(16) 0.80138(8) 0.0330(3) Uani 1 1 d .
H5 H 0.0616 0.0198 0.8365 0.040 Uiso 1 1 calc R
C26 C 0.23372(12) 0.55738(13) 0.52373(9) 0.0299(3) Uani 1 1 d .
H26 H 0.2757 0.5254 0.4939 0.036 Uiso 1 1 calc R
C25 C 0.19964(13) 0.67783(14) 0.51076(11) 0.0379(3) Uani 1 1 d .
H25 H 0.2166 0.7266 0.4712 0.045 Uiso 1 1 calc R
C22 C 0.14366(12) 0.53164(14) 0.62196(12) 0.0379(4) Uani 1 1 d .
H22 H 0.1216 0.4821 0.6585 0.045 Uiso 1 1 calc R
C24 C 0.14084(14) 0.72764(15) 0.55520(14) 0.0473(5) Uani 1 1 d .
H24 H 0.1201 0.8113 0.5481 0.057 Uiso 1 1 calc R
C23 C 0.11264(15) 0.65449(17) 0.60989(16) 0.0537(5) Uani 1 1 d .
H23 H 0.0715 0.6883 0.6398 0.064 Uiso 1 1 calc R

loop_
_atom_site_aniso_label
_atom_site_aniso_U_11
_atom_site_aniso_U_22
_atom_site_aniso_U_33
_atom_site_aniso_U_23
_atom_site_aniso_U_13
_atom_site_aniso_U_12
N2 0.0182(4) 0.0216(5) 0.0201(4) -0.0014(4) 0.0097(4) 0.0018(4)
N1 0.0263(5) 0.0311(6) 0.0277(5) -0.0004(4) 0.0177(4) 0.0037(4)
C19 0.0202(5) 0.0197(5) 0.0178(5) 0.0017(4) 0.0088(4) -0.0016(4)
C27 0.0224(5) 0.0168(5) 0.0227(5) 0.0031(4) 0.0118(4) 0.0019(4)
C8 0.0183(5) 0.0215(6) 0.0192(5) 0.0035(4) 0.0094(4) 0.0021(4)
C14 0.0231(5) 0.0185(5) 0.0222(5) 0.0005(4) 0.0113(4) -0.0021(4)
C20 0.0190(5) 0.0205(6) 0.0201(5) -0.0007(4) 0.0084(4) 0.0014(4)
C1 0.0180(5) 0.0209(6) 0.0179(5) 0.0015(4) 0.0095(4) 0.0017(4)
C3 0.0196(5) 0.0340(7) 0.0182(5) -0.0010(5) 0.0092(4) -0.0011(5)
C13 0.0212(5) 0.0203(6) 0.0218(5) 0.0032(4) 0.0111(4) 0.0025(4)
C32 0.0248(5) 0.0223(6) 0.0219(5) 0.0028(4) 0.0100(4) 0.0018(4)
C2 0.0182(5) 0.0298(6) 0.0171(5) 0.0015(4) 0.0081(4) -0.0014(4)
C18 0.0213(5) 0.0310(7) 0.0234(6) 0.0023(5) 0.0076(4) -0.0022(5)
C21 0.0186(5) 0.0204(6) 0.0296(6) -0.0023(5) 0.0070(4) 0.0012(4)
C9 0.0225(5) 0.0314(7) 0.0181(5) 0.0020(5) 0.0081(4) 0.0021(5)
C31 0.0344(7) 0.0291(7) 0.0232(6) 0.0017(5) 0.0158(5) 0.0020(5)
C28 0.0245(6) 0.0256(6) 0.0245(6) -0.0005(5) 0.0109(5) -0.0017(5)
C12 0.0257(6) 0.0289(7) 0.0316(6) 0.0008(5) 0.0156(5) 0.0067(5)
C10 0.0202(5) 0.0405(8) 0.0227(6) 0.0053(5) 0.0056(4) 0.0019(5)
C7 0.0258(6) 0.0324(7) 0.0240(6) 0.0055(5) 0.0100(5) -0.0005(5)
C17 0.0289(6) 0.0392(8) 0.0223(6) 0.0007(5) 0.0055(5) -0.0089(6)
C15 0.0347(7) 0.0250(6) 0.0276(6) -0.0051(5) 0.0177(5) -0.0045(5)
C4 0.0234(6) 0.0464(9) 0.0237(6) -0.0022(6) 0.0138(5) -0.0020(5)
C30 0.0316(6) 0.0355(8) 0.0342(7) 0.0033(6) 0.0226(6) 0.0022(6)
C29 0.0239(6) 0.0340(7) 0.0353(7) 0.0015(6) 0.0153(5) -0.0021(5)
C6 0.0303(6) 0.0423(8) 0.0251(6) 0.0093(6) 0.0104(5) -0.0057(6)
C16 0.0403(7) 0.0346(8) 0.0225(6) -0.0075(5) 0.0122(5) -0.0111(6)
C11 0.0210(5) 0.0419(8) 0.0325(7) 0.0076(6) 0.0118(5) 0.0085(5)
C5 0.0267(6) 0.0543(10) 0.0210(6) 0.0032(6) 0.0122(5) -0.0075(6)
C26 0.0368(7) 0.0226(6) 0.0288(6) 0.0013(5) 0.0109(5) 0.0031(5)
C25 0.0404(8) 0.0236(7) 0.0454(8) 0.0063(6) 0.0114(7) 0.0034(6)
C22 0.0296(7) 0.0274(7) 0.0665(11) 0.0018(7) 0.0295(7) 0.0044(6)
C24 0.0348(8) 0.0232(7) 0.0836(14) 0.0056(8) 0.0222(8) 0.0081(6)
C23 0.0435(9) 0.0312(9) 0.1030(17) 0.0021(9) 0.0464(11) 0.0097(7)

loop_
_atom_type_symbol
_atom_type_description
_atom_type_scat_dispersion_real
_atom_type_scat_dispersion_imag
_atom_type_scat_source
C C 0.0033 0.0016 'International Tables Vol C Tables 4.2.6.8 and 6.1.1.4'
H H 0.0000 0.0000 'International Tables Vol C Tables 4.2.6.8 and 6.1.1.4'
N N 0.0061 0.0033 'International Tables Vol C Tables 4.2.6.8 and 6.1.1.4'

loop_
_geom_angle_atom_site_label_1
_geom_angle_atom_site_label_2
_geom_angle_atom_site_label_3
_geom_angle
N1 N2 C1 112.78(10)
C20 N2 N1 124.00(11)
C20 N2 C1 123.02(10)
N2 N1 C3 106.10(10)
C14 C19 C1 110.08(10)
C18 C19 C14 121.94(11)
C18 C19 C1 127.98(11)
C32 C27 C20 120.82(11)
C32 C27 C28 118.96(11)
C28 C27 C20 119.63(11)
C13 C8 C1 109.60(10)
C9 C8 C1 128.77(11)
C9 C8 C13 121.57(11)
C19 C14 C13 108.35(10)
C15 C14 C19 119.62(11)
C15 C14 C13 131.87(12)
N2 C20 C27 119.31(11)
N2 C20 C21 124.09(11)
C21 C20 C27 116.55(11)
C19 C1 N2 111.52(9)
C8 C1 N2 117.18(10)
C8 C1 C19 102.54(9)
C2 C1 N2 99.75(9)
C2 C1 C19 112.55(10)
C2 C1 C8 113.76(10)
N1 C3 C2 113.97(11)
N1 C3 C4 126.19(13)
C2 C3 C4 119.83(13)
C8 C13 C14 108.96(10)
C12 C13 C8 119.94(12)
C12 C13 C14 131.07(12)
C27 C32 H32 119.8
C31 C32 C27 120.45(12)
C31 C32 H32 119.8
C3 C2 C1 107.20(11)
C7 C2 C1 130.71(12)
C7 C2 C3 122.09(12)
C19 C18 H18 120.9
C19 C18 C17 118.22(12)
C17 C18 H18 120.9
C26 C21 C20 117.12(12)
C26 C21 C22 117.36(13)
C22 C21 C20 125.47(13)
C8 C9 H9 120.9
C8 C9 C10 118.17(12)
C10 C9 H9 120.9
C32 C31 H31 119.9
C30 C31 C32 120.23(12)
C30 C31 H31 119.9
C27 C28 H28 119.8
C29 C28 C27 120.50(12)
C29 C28 H28 119.8
C13 C12 H12 120.7
C13 C12 C11 118.62(13)
C11 C12 H12 120.7
C9 C10 H10 119.7
C11 C10 C9 120.69(12)
C11 C10 H10 119.7
C2 C7 H7 121.0
C2 C7 C6 118.03(14)
C6 C7 H7 121.0
C18 C17 H17 119.8
C16 C17 C18 120.35(12)
C16 C17 H17 119.8
C14 C15 H15 120.8
C16 C15 C14 118.45(13)
C16 C15 H15 120.8
C3 C4 H4 121.0
C5 C4 C3 118.03(14)
C5 C4 H4 121.0
C31 C30 H30 120.1
C31 C30 C29 119.89(12)
C29 C30 H30 120.1
C28 C29 H29 120.0
C30 C29 C28 119.96(12)
C30 C29 H29 120.0
C7 C6 H6 119.9
C5 C6 C7 120.26(14)
C5 C6 H6 119.9
C17 C16 C15 121.39(13)
C17 C16 H16 119.3
C15 C16 H16 119.3
C12 C11 H11 119.5
C10 C11 C12 120.99(12)
C10 C11 H11 119.5
C4 C5 C6 121.76(13)
C4 C5 H5 119.1
C6 C5 H5 119.1
C21 C26 H26 119.2
C25 C26 C21 121.68(14)
C25 C26 H26 119.2
C26 C25 H25 119.9
C26 C25 C24 120.25(16)
C24 C25 H25 119.9
C21 C22 H22 119.9
C23 C22 C21 120.11(16)
C23 C22 H22 119.9
C25 C24 H24 120.3
C23 C24 C25 119.39(15)
C23 C24 H24 120.3
C22 C23 H23 119.4
C24 C23 C22 121.12(17)
C24 C23 H23 119.4

loop_
_geom_bond_atom_site_label_1
_geom_bond_atom_site_label_2
_geom_bond_distance
N2 N1 1.3584(14)
N2 C20 1.3352(16)
N2 C1 1.5365(16)
N1 C3 1.3810(18)
C19 C14 1.3993(17)
C19 C1 1.5176(16)
C19 C18 1.3810(16)
C27 C20 1.4941(16)
C27 C32 1.3953(17)
C27 C28 1.3958(17)
C8 C1 1.5145(16)
C8 C13 1.4020(17)
C8 C9 1.3812(17)
C14 C13 1.4691(17)
C14 C15 1.3932(18)
C20 C21 1.4669(17)
C1 C2 1.5057(16)
C3 C2 1.3990(18)
C3 C4 1.4011(17)
C13 C12 1.3901(17)
C32 H32 0.9500
C32 C31 1.3877(18)
C2 C7 1.3772(19)
C18 H18 0.9500
C18 C17 1.3924(19)
C21 C26 1.408(2)
C21 C22 1.412(2)
C9 H9 0.9500
C9 C10 1.3947(18)
C31 H31 0.9500
C31 C30 1.387(2)
C28 H28 0.9500
C28 C29 1.3911(18)
C12 H12 0.9500
C12 C11 1.392(2)
C10 H10 0.9500
C10 C11 1.390(2)
C7 H7 0.9500
C7 C6 1.4008(19)
C17 H17 0.9500
C17 C16 1.390(2)
C15 H15 0.9500
C15 C16 1.392(2)
C4 H4 0.9500
C4 C5 1.388(2)
C30 H30 0.9500
C30 C29 1.389(2)
C29 H29 0.9500
C6 H6 0.9500
C6 C5 1.392(2)
C16 H16 0.9500
C11 H11 0.9500
C5 H5 0.9500
C26 H26 0.9500
C26 C25 1.383(2)
C25 H25 0.9500
C25 C24 1.386(3)
C22 H22 0.9500
C22 C23 1.398(2)
C24 H24 0.9500
C24 C23 1.382(3)
C23 H23 0.9500
